data_4516525
loop_
_publ_author_name
'Kataeva, Olga'
'Khrizanforov, Mikhail'
'Budnikova, Yulia'
'Islamov, Daut'
'Burganov, Timur'
'Vandyukov, Alexander'
'Lyssenko, Konstantin'
'Mahns, Benjamin'
'Nohr, Markus'
'Hampel, Silke'
'Knupfer, Martin'

_publ_section_title
;
 Crystal Growth, Dynamic and Charge Transfer Properties of New Coronene
 Charge Transfer Complexes
;
_journal_issue 1
_journal_name_full 'Crystal Growth &amp; Design'
_journal_page_first 331
_journal_paper_doi 10.1021/acs.cgd.5b01301
_journal_volume 16
_journal_year 2015
_chemical_formula_moiety '2(C24 H12), C12 F4 N4'
_chemical_formula_sum 'C60 H24 F4 N4'
_chemical_formula_weight 876.83
_chemical_name_common 'Coronene F4TCNQ'
_space_group_crystal_system monoclinic
_space_group_IT_number 14
_space_group_name_Hall '-P 2yn'
_space_group_name_H-M_alt 'P 1 21/n 1'
_symmetry_cell_setting monoclinic
_symmetry_Int_Tables_number 14
_symmetry_space_group_name_H-M 'P 1 21/n 1'
_atom_sites_solution_hydrogens geom
_audit_creation_method SHELXL-2014/7
_cell_angle_alpha 90
_cell_angle_beta 93.0820(10)
_cell_angle_gamma 90
_cell_formula_units_Z 2
_cell_length_a 10.5429(5)
_cell_length_b 9.5360(4)
_cell_length_c 19.3078(9)
_cell_measurement_reflns_used 9880
_cell_measurement_temperature 100(2)
_cell_measurement_theta_max 68.63
_cell_measurement_theta_min 4.59
_cell_volume 1938.34(15)
_computing_cell_refinement 'APEX2  v2, 1-4  (Bruker AXS, 2005-2007)'
_computing_data_collection 'APEX2  v2, 1-4  (Bruker AXS, 2005-2007)'
_computing_data_reduction 'SAINT NT v6.0 (Bruker AXS, 2003)'
_computing_molecular_graphics 'ORTEP-3 for Windows (Farrugia, 1997)'
_computing_publication_material 'WinGX (Farrugia 1999), enCIFer (Allen et al. 2004)'
_computing_structure_refinement 'SHELXL-2013 (Sheldrick, 2013)'
_computing_structure_solution 'SHELXS-97 (Sheldrick, 2008)'
_diffrn_ambient_temperature 100(2)
_diffrn_measured_fraction_theta_full 0.993
_diffrn_measured_fraction_theta_max 0.993
_diffrn_measurement_device_type 'Bruker Kappa APEX DUO CCD'
_diffrn_measurement_method '\f and \w scans'
_diffrn_radiation_probe x-ray
_diffrn_radiation_type CuK\a
_diffrn_radiation_wavelength 1.54178
_diffrn_reflns_av_R_equivalents 0.0191
_diffrn_reflns_av_unetI/netI 0.0127
_diffrn_reflns_Laue_measured_fraction_full 0.993
_diffrn_reflns_Laue_measured_fraction_max 0.993
_diffrn_reflns_limit_h_max 12
_diffrn_reflns_limit_h_min -12
_diffrn_reflns_limit_k_max 11
_diffrn_reflns_limit_k_min -10
_diffrn_reflns_limit_l_max 22
_diffrn_reflns_limit_l_min -22
_diffrn_reflns_number 21119
_diffrn_reflns_point_group_measured_fraction_full 0.993
_diffrn_reflns_point_group_measured_fraction_max 0.993
_diffrn_reflns_theta_full 66.997
_diffrn_reflns_theta_max 66.997
_diffrn_reflns_theta_min 4.587
_diffrn_source 'microfocus tube'
_exptl_absorpt_coefficient_mu 0.835
_exptl_absorpt_correction_T_max 0.9835
_exptl_absorpt_correction_T_min 0.7759
_exptl_absorpt_correction_type multi-scan
_exptl_absorpt_process_details 'SADABS version 2.10 (Sheldrick,Bruker AXS Inc.)'
_exptl_crystal_colour black
_exptl_crystal_density_diffrn 1.502
_exptl_crystal_description needle
_exptl_crystal_F_000 896
_exptl_crystal_size_max 0.480
_exptl_crystal_size_mid 0.120
_exptl_crystal_size_min 0.080
_refine_diff_density_max 1.150
_refine_diff_density_min -0.263
_refine_diff_density_rms 0.061
_refine_ls_extinction_method none
_refine_ls_goodness_of_fit_ref 1.049
_refine_ls_hydrogen_treatment constr
_refine_ls_matrix_type full
_refine_ls_number_parameters 307
_refine_ls_number_reflns 3432
_refine_ls_number_restraints 0
_refine_ls_restrained_S_all 1.049
_refine_ls_R_factor_all 0.0475
_refine_ls_R_factor_gt 0.0463
_refine_ls_shift/su_max 0.000
_refine_ls_shift/su_mean 0.000
_refine_ls_structure_factor_coef Fsqd
_refine_ls_weighting_details 'w=1/[\s^2^(Fo^2^)+(0.0666P)^2^+1.2745P] where P=(Fo^2^+2Fc^2^)/3'
_refine_ls_weighting_scheme calc
_refine_ls_wR_factor_gt 0.1245
_refine_ls_wR_factor_ref 0.1255
_reflns_Friedel_coverage 0.000
_reflns_number_gt 3296
_reflns_number_total 3432
_reflns_threshold_expression 'I > 2\s(I)'
_cod_data_source_file cg5b01301_si_003.cif
_cod_data_source_block mar134-100-abs
_cod_original_sg_symbol_H-M 'P 21/n'
_cod_database_code 4516525
_shelx_shelxl_version_number 2014/7
_shelx_space_group_comment
;
The symmetry employed for this shelxl refinement is uniquely defined
by the following loop, which should always be used as a source of
symmetry information in preference to the above space-group names.
They are only intended as comments.
;
_shelx_estimated_absorpt_t_min 0.690
_shelx_estimated_absorpt_t_max 0.936

loop_
_space_group_symop_operation_xyz
'x, y, z'
'-x+1/2, y+1/2, -z+1/2'
'-x, -y, -z'
'x-1/2, -y-1/2, z-1/2'

loop_
_atom_site_label
_atom_site_type_symbol
_atom_site_fract_x
_atom_site_fract_y
_atom_site_fract_z
_atom_site_U_iso_or_equiv
_atom_site_adp_type
_atom_site_occupancy
_atom_site_site_symmetry_order
_atom_site_calc_flag
_atom_site_refinement_flags_posn
_atom_site_refinement_flags_adp
C1 C 0.08272(17) 0.2875(2) 0.15175(11) 0.0399(5) Uani 1 1 d . .
H1A H 0.0626 0.2511 0.1956 0.048 Uiso 1 1 calc R U
C2 C 0.07595(16) 0.2020(2) 0.09589(12) 0.0409(5) Uani 1 1 d . .
H2A H 0.0529 0.1065 0.1015 0.049 Uiso 1 1 calc R U
C3 C 0.09394(16) 0.16636(19) -0.03171(12) 0.0408(5) Uani 1 1 d . .
H3A H 0.0710 0.0705 -0.0275 0.049 Uiso 1 1 calc R U
C4 C 0.11735(16) 0.2178(2) -0.09508(11) 0.0403(5) Uani 1 1 d . .
H4A H 0.1087 0.1579 -0.1344 0.048 Uiso 1 1 calc R U
C5 C 0.18156(16) 0.4188(2) -0.16950(9) 0.0393(5) Uani 1 1 d . .
H5A H 0.1716 0.3626 -0.2100 0.047 Uiso 1 1 calc R U
C6 C 0.22128(16) 0.5538(2) -0.17536(9) 0.0375(5) Uani 1 1 d . .
H6A H 0.2390 0.5892 -0.2198 0.045 Uiso 1 1 calc R U
C7 C 0.28094(16) 0.7843(2) -0.12080(10) 0.0369(5) Uani 1 1 d . .
H7A H 0.3017 0.8216 -0.1644 0.044 Uiso 1 1 calc R U
C8 C 0.29368(17) 0.8663(2) -0.06359(11) 0.0368(4) Uani 1 1 d . .
H8A H 0.3240 0.9596 -0.0679 0.044 Uiso 1 1 calc R U
C9 C 0.27225(16) 0.90128(18) 0.06287(11) 0.0352(4) Uani 1 1 d . .
H9A H 0.3022 0.9949 0.0595 0.042 Uiso 1 1 calc R U
C10 C 0.23938(16) 0.8517(2) 0.12526(10) 0.0361(4) Uani 1 1 d . .
H10A H 0.2447 0.9121 0.1645 0.043 Uiso 1 1 calc R U
C11 C 0.16329(16) 0.6569(2) 0.19799(9) 0.0364(4) Uani 1 1 d . .
H11A H 0.1672 0.7158 0.2377 0.044 Uiso 1 1 calc R U
C12 C 0.12559(16) 0.5225(2) 0.20424(9) 0.0374(5) Uani 1 1 d . .
H12A H 0.1029 0.4891 0.2482 0.045 Uiso 1 1 calc R U
C13 C 0.10265(15) 0.25190(18) 0.02892(10) 0.0322(4) Uani 1 1 d . .
C14 C 0.15448(15) 0.3593(2) -0.10397(9) 0.0312(4) Uani 1 1 d . .
C15 C 0.23679(15) 0.6425(2) -0.11703(9) 0.0300(4) Uani 1 1 d . .
C16 C 0.26283(15) 0.81628(18) 0.00234(10) 0.0295(4) Uani 1 1 d . .
C17 C 0.19737(14) 0.7123(2) 0.13317(9) 0.0294(4) Uani 1 1 d . .
C18 C 0.11900(15) 0.4301(2) 0.14661(9) 0.0316(4) Uani 1 1 d . .
C19 C 0.13930(13) 0.39360(16) 0.02152(8) 0.0224(3) Uani 1 1 d . .
C20 C 0.16645(13) 0.44679(17) -0.04489(8) 0.0222(3) Uani 1 1 d . .
C21 C 0.20706(13) 0.58886(17) -0.05164(8) 0.0222(3) Uani 1 1 d . .
C22 C 0.21924(13) 0.67627(16) 0.00818(8) 0.0220(3) Uani 1 1 d . .
C23 C 0.18833(14) 0.62392(17) 0.07394(8) 0.0222(3) Uani 1 1 d . .
C24 C 0.14871(13) 0.48245(17) 0.08069(8) 0.0227(3) Uani 1 1 d . .
C25 C 0.46531(13) 0.41977(17) 0.05566(8) 0.0204(3) Uani 1 1 d . .
F25 F 0.42941(8) 0.34265(9) 0.10882(4) 0.0240(2) Uani 1 1 d . .
C26 C 0.50677(13) 0.56178(17) 0.06908(8) 0.0204(3) Uani 1 1 d . .
C27 C 0.54034(13) 0.63730(16) 0.00817(8) 0.0202(3) Uani 1 1 d . .
F27 F 0.58110(8) 0.76924(9) 0.01553(4) 0.0242(2) Uani 1 1 d . .
C28 C 0.51472(14) 0.61919(17) 0.13460(8) 0.0218(3) Uani 1 1 d . .
C29 C 0.55419(14) 0.76092(17) 0.14929(7) 0.0231(3) Uani 1 1 d . .
N29 N 0.58457(13) 0.87227(15) 0.16569(7) 0.0293(3) Uani 1 1 d . .
C30 C 0.48746(14) 0.54288(17) 0.19642(8) 0.0246(4) Uani 1 1 d . .
N30 N 0.46977(14) 0.49014(16) 0.24825(7) 0.0326(4) Uani 1 1 d . .

loop_
_atom_site_aniso_label
_atom_site_aniso_U_11
_atom_site_aniso_U_22
_atom_site_aniso_U_33
_atom_site_aniso_U_23
_atom_site_aniso_U_13
_atom_site_aniso_U_12
C1 0.0270(9) 0.0450(11) 0.0490(11) 0.0248(9) 0.0137(8) 0.0108(8)
C2 0.0231(8) 0.0302(9) 0.0706(14) 0.0197(9) 0.0152(9) 0.0047(7)
C3 0.0187(8) 0.0251(9) 0.0788(15) -0.0112(9) 0.0044(9) -0.0018(7)
C4 0.0183(8) 0.0425(11) 0.0596(13) -0.0277(10) -0.0035(8) 0.0046(7)
C5 0.0214(8) 0.0696(14) 0.0265(9) -0.0200(9) -0.0045(7) 0.0155(9)
C6 0.0249(8) 0.0653(13) 0.0226(8) 0.0053(8) 0.0037(7) 0.0159(9)
C7 0.0275(9) 0.0462(11) 0.0380(10) 0.0233(9) 0.0119(7) 0.0113(8)
C8 0.0271(9) 0.0308(9) 0.0534(12) 0.0138(8) 0.0109(8) 0.0050(7)
C9 0.0214(8) 0.0243(8) 0.0601(12) -0.0097(8) 0.0020(8) 0.0005(7)
C10 0.0225(8) 0.0392(10) 0.0461(11) -0.0195(8) -0.0021(7) 0.0037(7)
C11 0.0234(8) 0.0623(13) 0.0232(9) -0.0084(8) -0.0018(7) 0.0113(8)
C12 0.0251(8) 0.0662(13) 0.0212(8) 0.0088(8) 0.0039(7) 0.0150(9)
C13 0.0155(7) 0.0250(8) 0.0566(11) 0.0032(8) 0.0058(7) 0.0032(6)
C14 0.0165(7) 0.0436(10) 0.0331(9) -0.0153(8) -0.0021(6) 0.0070(7)
C15 0.0202(8) 0.0455(10) 0.0247(8) 0.0093(7) 0.0044(6) 0.0119(7)
C16 0.0177(7) 0.0258(8) 0.0454(10) 0.0031(7) 0.0050(7) 0.0041(6)
C17 0.0167(7) 0.0424(10) 0.0289(9) -0.0077(7) -0.0011(6) 0.0074(7)
C18 0.0189(8) 0.0455(10) 0.0307(9) 0.0115(8) 0.0056(6) 0.0111(7)
C19 0.0129(7) 0.0236(8) 0.0308(9) 0.0017(6) 0.0023(6) 0.0033(6)
C20 0.0127(7) 0.0288(8) 0.0249(8) -0.0035(6) -0.0003(6) 0.0049(6)
C21 0.0146(7) 0.0288(8) 0.0233(8) 0.0045(6) 0.0028(6) 0.0063(6)
C22 0.0140(7) 0.0232(8) 0.0289(8) 0.0012(6) 0.0015(6) 0.0039(6)
C23 0.0147(7) 0.0283(8) 0.0235(8) -0.0023(6) 0.0005(6) 0.0054(6)
C24 0.0145(7) 0.0299(8) 0.0238(8) 0.0038(6) 0.0023(6) 0.0062(6)
C25 0.0157(7) 0.0270(8) 0.0188(7) 0.0017(6) 0.0025(5) 0.0008(6)
F25 0.0259(5) 0.0287(5) 0.0179(4) 0.0018(3) 0.0046(3) -0.0016(4)
C26 0.0132(7) 0.0274(8) 0.0205(7) -0.0019(6) 0.0009(5) 0.0024(6)
C27 0.0145(7) 0.0240(8) 0.0220(8) -0.0015(6) 0.0008(6) 0.0002(6)
F27 0.0257(5) 0.0241(5) 0.0229(5) -0.0025(3) 0.0023(3) -0.0030(4)
C28 0.0168(7) 0.0287(8) 0.0201(7) -0.0018(6) 0.0020(6) 0.0020(6)
C29 0.0203(7) 0.0334(9) 0.0158(7) -0.0027(6) 0.0024(6) 0.0020(6)
N29 0.0322(8) 0.0334(8) 0.0224(7) -0.0048(6) 0.0029(6) -0.0011(6)
C30 0.0235(8) 0.0296(8) 0.0209(8) -0.0057(7) 0.0030(6) 0.0011(6)
N30 0.0389(8) 0.0372(8) 0.0223(7) -0.0020(6) 0.0070(6) -0.0011(7)

loop_
_atom_type_symbol
_atom_type_description
_atom_type_scat_dispersion_real
_atom_type_scat_dispersion_imag
_atom_type_scat_source
C C 0.0181 0.0091 'International Tables Vol C Tables 4.2.6.8 and 6.1.1.4'
H H 0.0000 0.0000 'International Tables Vol C Tables 4.2.6.8 and 6.1.1.4'
N N 0.0311 0.0180 'International Tables Vol C Tables 4.2.6.8 and 6.1.1.4'
F F 0.0727 0.0534 'International Tables Vol C Tables 4.2.6.8 and 6.1.1.4'

loop_
_geom_angle_atom_site_label_1
_geom_angle_atom_site_label_2
_geom_angle_atom_site_label_3
_geom_angle
_geom_angle_site_symmetry_1
_geom_angle_site_symmetry_3
C2 C1 C18 121.75(17) . .
C2 C1 H1A 119.1 . .
C18 C1 H1A 119.1 . .
C1 C2 C13 121.32(17) . .
C1 C2 H2A 119.3 . .
C13 C2 H2A 119.3 . .
C4 C3 C13 121.90(17) . .
C4 C3 H3A 119.0 . .
C13 C3 H3A 119.0 . .
C3 C4 C14 121.27(17) . .
C3 C4 H4A 119.4 . .
C14 C4 H4A 119.4 . .
C6 C5 C14 121.76(16) . .
C6 C5 H5A 119.1 . .
C14 C5 H5A 119.1 . .
C5 C6 C15 121.57(17) . .
C5 C6 H6A 119.2 . .
C15 C6 H6A 119.2 . .
C8 C7 C15 121.43(16) . .
C8 C7 H7A 119.3 . .
C15 C7 H7A 119.3 . .
C7 C8 C16 121.48(17) . .
C7 C8 H8A 119.3 . .
C16 C8 H8A 119.3 . .
C10 C9 C16 121.45(16) . .
C10 C9 H9A 119.3 . .
C16 C9 H9A 119.3 . .
C9 C10 C17 121.38(16) . .
C9 C10 H10A 119.3 . .
C17 C10 H10A 119.3 . .
C12 C11 C17 121.44(17) . .
C12 C11 H11A 119.3 . .
C17 C11 H11A 119.3 . .
C11 C12 C18 121.48(16) . .
C11 C12 H12A 119.3 . .
C18 C12 H12A 119.3 . .
C19 C13 C2 118.74(17) . .
C19 C13 C3 117.99(17) . .
C2 C13 C3 123.27(17) . .
C20 C14 C4 118.51(17) . .
C20 C14 C5 117.82(17) . .
C4 C14 C5 123.67(17) . .
C6 C15 C21 118.36(17) . .
C6 C15 C7 123.28(16) . .
C21 C15 C7 118.36(16) . .
C8 C16 C22 118.72(17) . .
C8 C16 C9 122.59(16) . .
C22 C16 C9 118.68(16) . .
C10 C17 C23 118.67(16) . .
C10 C17 C11 122.73(17) . .
C23 C17 C11 118.59(17) . .
C24 C18 C1 118.28(17) . .
C24 C18 C12 118.82(17) . .
C1 C18 C12 122.90(17) . .
C13 C19 C24 119.71(15) . .
C13 C19 C20 120.07(15) . .
C24 C19 C20 120.22(14) . .
C14 C20 C19 120.24(15) . .
C14 C20 C21 120.02(15) . .
C19 C20 C21 119.75(14) . .
C15 C21 C22 119.88(15) . .
C15 C21 C20 120.43(15) . .
C22 C21 C20 119.68(14) . .
C23 C22 C16 119.57(15) . .
C23 C22 C21 120.32(14) . .
C16 C22 C21 120.11(15) . .
C22 C23 C17 120.21(15) . .
C22 C23 C24 119.95(14) . .
C17 C23 C24 119.84(15) . .
C18 C24 C23 119.78(15) . .
C18 C24 C19 120.18(15) . .
C23 C24 C19 120.04(14) . .
F25 C25 C27 118.77(14) . 3_665
F25 C25 C26 118.38(13) . .
C27 C25 C26 122.84(14) 3_665 .
C28 C26 C27 123.12(15) . .
C28 C26 C25 122.77(14) . .
C27 C26 C25 114.11(14) . .
F27 C27 C25 118.48(14) . 3_665
F27 C27 C26 118.46(13) . .
C25 C27 C26 123.05(14) 3_665 .
C26 C28 C29 123.90(14) . .
C26 C28 C30 123.76(14) . .
C29 C28 C30 112.33(13) . .
N29 C29 C28 175.36(16) . .
N30 C30 C28 175.01(17) . .

loop_
_geom_bond_atom_site_label_1
_geom_bond_atom_site_label_2
_geom_bond_distance
_geom_bond_site_symmetry_2
C1 C2 1.351(3) .
C1 C18 1.418(3) .
C1 H1A 0.9500 .
C2 C13 1.420(3) .
C2 H2A 0.9500 .
C3 C4 1.353(3) .
C3 C13 1.426(3) .
C3 H3A 0.9500 .
C4 C14 1.418(3) .
C4 H4A 0.9500 .
C5 C6 1.360(3) .
C5 C14 1.429(3) .
C5 H5A 0.9500 .
C6 C15 1.411(3) .
C6 H6A 0.9500 .
C7 C8 1.354(3) .
C7 C15 1.434(3) .
C7 H7A 0.9500 .
C8 C16 1.414(3) .
C8 H8A 0.9500 .
C9 C10 1.356(3) .
C9 C16 1.421(3) .
C9 H9A 0.9500 .
C10 C17 1.412(3) .
C10 H10A 0.9500 .
C11 C12 1.349(3) .
C11 C17 1.422(3) .
C11 H11A 0.9500 .
C12 C18 1.418(3) .
C12 H12A 0.9500 .
C13 C19 1.415(2) .
C14 C20 1.413(2) .
C15 C21 1.413(2) .
C16 C22 1.419(2) .
C17 C23 1.420(2) .
C18 C24 1.418(2) .
C19 C24 1.421(2) .
C19 C20 1.422(2) .
C20 C21 1.429(2) .
C21 C22 1.425(2) .
C22 C23 1.418(2) .
C23 C24 1.420(2) .
C25 F25 1.3338(17) .
C25 C27 1.346(2) 3_665
C25 C26 1.442(2) .
C26 C28 1.377(2) .
C26 C27 1.439(2) .
C27 F27 1.3346(18) .
C27 C25 1.346(2) 3_665
C28 C29 1.438(2) .
C28 C30 1.440(2) .
C29 N29 1.149(2) .
C30 N30 1.144(2) .

loop_
_geom_torsion_atom_site_label_1
_geom_torsion_atom_site_label_2
_geom_torsion_atom_site_label_3
_geom_torsion_atom_site_label_4
_geom_torsion
_geom_torsion_site_symmetry_1
_geom_torsion_site_symmetry_4
C18 C1 C2 C13 -1.2(3) . .
C13 C3 C4 C14 1.4(3) . .
C14 C5 C6 C15 -0.5(3) . .
C15 C7 C8 C16 -0.6(3) . .
C16 C9 C10 C17 1.6(3) . .
C17 C11 C12 C18 0.4(3) . .
C1 C2 C13 C19 1.2(3) . .
C1 C2 C13 C3 -178.53(16) . .
C4 C3 C13 C19 -1.2(2) . .
C4 C3 C13 C2 178.55(16) . .
C3 C4 C14 C20 -0.2(2) . .
C3 C4 C14 C5 179.38(16) . .
C6 C5 C14 C20 1.9(2) . .
C6 C5 C14 C4 -177.62(16) . .
C5 C6 C15 C21 -1.5(2) . .
C5 C6 C15 C7 178.66(15) . .
C8 C7 C15 C6 179.53(16) . .
C8 C7 C15 C21 -0.3(2) . .
C7 C8 C16 C22 0.8(3) . .
C7 C8 C16 C9 -178.35(16) . .
C10 C9 C16 C8 178.51(16) . .
C10 C9 C16 C22 -0.7(2) . .
C9 C10 C17 C23 -0.8(2) . .
C9 C10 C17 C11 179.43(16) . .
C12 C11 C17 C10 -178.82(16) . .
C12 C11 C17 C23 1.4(2) . .
C2 C1 C18 C24 -0.1(2) . .
C2 C1 C18 C12 179.32(16) . .
C11 C12 C18 C24 -2.2(2) . .
C11 C12 C18 C1 178.44(16) . .
C2 C13 C19 C24 0.0(2) . .
C3 C13 C19 C24 179.80(14) . .
C2 C13 C19 C20 -179.89(14) . .
C3 C13 C19 C20 -0.1(2) . .
C4 C14 C20 C19 -1.2(2) . .
C5 C14 C20 C19 179.28(13) . .
C4 C14 C20 C21 178.28(13) . .
C5 C14 C20 C21 -1.3(2) . .
C13 C19 C20 C14 1.3(2) . .
C24 C19 C20 C14 -178.64(13) . .
C13 C19 C20 C21 -178.15(13) . .
C24 C19 C20 C21 1.9(2) . .
C6 C15 C21 C22 -178.79(13) . .
C7 C15 C21 C22 1.1(2) . .
C6 C15 C21 C20 2.1(2) . .
C7 C15 C21 C20 -178.07(13) . .
C14 C20 C21 C15 -0.7(2) . .
C19 C20 C21 C15 178.75(13) . .
C14 C20 C21 C22 -179.82(13) . .
C19 C20 C21 C22 -0.4(2) . .
C8 C16 C22 C23 179.72(14) . .
C9 C16 C22 C23 -1.1(2) . .
C8 C16 C22 C21 -0.1(2) . .
C9 C16 C22 C21 179.16(14) . .
C15 C21 C22 C23 179.33(13) . .
C20 C21 C22 C23 -1.5(2) . .
C15 C21 C22 C16 -0.9(2) . .
C20 C21 C22 C16 178.26(13) . .
C16 C22 C23 C17 1.9(2) . .
C21 C22 C23 C17 -178.35(13) . .
C16 C22 C23 C24 -177.88(13) . .
C21 C22 C23 C24 1.9(2) . .
C10 C17 C23 C22 -1.0(2) . .
C11 C17 C23 C22 178.83(13) . .
C10 C17 C23 C24 178.78(13) . .
C11 C17 C23 C24 -1.4(2) . .
C1 C18 C24 C23 -178.50(14) . .
C12 C18 C24 C23 2.1(2) . .
C1 C18 C24 C19 1.3(2) . .
C12 C18 C24 C19 -178.10(13) . .
C22 C23 C24 C18 179.43(13) . .
C17 C23 C24 C18 -0.3(2) . .
C22 C23 C24 C19 -0.4(2) . .
C17 C23 C24 C19 179.89(13) . .
C13 C19 C24 C18 -1.3(2) . .
C20 C19 C24 C18 178.65(13) . .
C13 C19 C24 C23 178.52(13) . .
C20 C19 C24 C23 -1.5(2) . .
F25 C25 C26 C28 2.2(2) . .
C27 C25 C26 C28 -178.77(14) 3_665 .
F25 C25 C26 C27 -178.48(12) . .
C27 C25 C26 C27 0.6(2) 3_665 .
C28 C26 C27 F27 0.0(2) . .
C25 C26 C27 F27 -179.34(12) . .
C28 C26 C27 C25 178.77(14) . 3_665
C25 C26 C27 C25 -0.6(2) . 3_665
C27 C26 C28 C29 1.5(2) . .
C25 C26 C28 C29 -179.18(13) . .
C27 C26 C28 C30 -176.84(13) . .
C25 C26 C28 C30 2.4(2) . .
